data_4087388
loop_
_publ_author_name
'Orbach, Meital'
'Shankar, Sreejith'
'Zenkina, Olena V.'
'Milko, Petr'
'Diskin-Posner, Yael'
'van der Boom, Milko E.'

_publ_section_title
;
 Generation of Mono- and Bimetallic Palladium Complexes and Mechanistic
 Insight into an Operative Metal Ring-Walking Process
;
_journal_issue 6
_journal_name_full Organometallics
_journal_page_first 1098
_journal_paper_doi 10.1021/acs.organomet.5b00051
_journal_volume 34
_journal_year 2015
_chemical_formula_moiety 'C44 H72 F4 N2 P4 Pd2, C7 H8'
_chemical_formula_sum 'C51 H80 F4 N2 P4 Pd2'
_chemical_formula_weight 1133.85
_space_group_IT_number 2
_space_group_name_Hall '-P 1'
_space_group_name_H-M_alt 'P -1'
_symmetry_cell_setting triclinic
_symmetry_space_group_name_Hall '-P 1'
_symmetry_space_group_name_H-M 'P -1'
_atom_sites_solution_hydrogens geom
_atom_sites_solution_primary direct
_atom_sites_solution_secondary difmap
_audit_creation_method SHELXL-97
_cell_angle_alpha 79.223(2)
_cell_angle_beta 77.307(2)
_cell_angle_gamma 75.198(2)
_cell_formula_units_Z 1
_cell_length_a 9.0332(3)
_cell_length_b 11.0003(4)
_cell_length_c 14.6167(5)
_cell_measurement_reflns_used 28541
_cell_measurement_temperature 100(2)
_cell_measurement_theta_max 30.17
_cell_measurement_theta_min 1.93
_cell_volume 1356.67(8)
_computing_cell_refinement 'Bruker Apex2'
_computing_data_collection 'Bruker Apex2'
_computing_data_reduction 'Bruker Apex2'
_computing_structure_refinement 'SHELXL-97 (Sheldrick, 1997)'
_computing_structure_solution 'SHELXS-97 (Sheldrick, 1990)'
_diffrn_ambient_temperature 100(2)
_diffrn_measured_fraction_theta_full 0.981
_diffrn_measured_fraction_theta_max 0.981
_diffrn_measurement_device_type 'Bruker KappaApexII CCD'
_diffrn_measurement_method 'phi and omega scans'
_diffrn_radiation_monochromator graphite
_diffrn_radiation_source 'fine-focus sealed tube'
_diffrn_radiation_type MoK\a
_diffrn_radiation_wavelength 0.71073
_diffrn_reflns_av_R_equivalents 0.0351
_diffrn_reflns_av_sigmaI/netI 0.0373
_diffrn_reflns_limit_h_max 12
_diffrn_reflns_limit_h_min -11
_diffrn_reflns_limit_k_max 15
_diffrn_reflns_limit_k_min -15
_diffrn_reflns_limit_l_max 20
_diffrn_reflns_limit_l_min -20
_diffrn_reflns_number 28541
_diffrn_reflns_theta_full 30.17
_diffrn_reflns_theta_max 30.17
_diffrn_reflns_theta_min 1.93
_exptl_absorpt_coefficient_mu 0.829
_exptl_absorpt_correction_T_max 0.9520
_exptl_absorpt_correction_T_min 0.9071
_exptl_absorpt_correction_type multi-scan
_exptl_absorpt_process_details SADABS
_exptl_crystal_colour orange
_exptl_crystal_density_diffrn 1.388
_exptl_crystal_density_method 'not measured'
_exptl_crystal_description plate
_exptl_crystal_F_000 588
_exptl_crystal_size_max 0.12
_exptl_crystal_size_mid 0.12
_exptl_crystal_size_min 0.06
_refine_diff_density_max 0.916
_refine_diff_density_min -0.721
_refine_diff_density_rms 0.083
_refine_ls_extinction_method none
_refine_ls_goodness_of_fit_ref 1.028
_refine_ls_hydrogen_treatment mixed
_refine_ls_matrix_type full
_refine_ls_number_parameters 298
_refine_ls_number_reflns 7913
_refine_ls_number_restraints 0
_refine_ls_restrained_S_all 1.028
_refine_ls_R_factor_all 0.0356
_refine_ls_R_factor_gt 0.0283
_refine_ls_shift/su_max 0.002
_refine_ls_shift/su_mean 0.000
_refine_ls_structure_factor_coef Fsqd
_refine_ls_weighting_details 'calc w=1/[\s^2^(Fo^2^)+(0.0328P)^2^+0.4884P] where P=(Fo^2^+2Fc^2^)/3'
_refine_ls_weighting_scheme calc
_refine_ls_wR_factor_gt 0.0646
_refine_ls_wR_factor_ref 0.0683
_reflns_number_gt 6946
_reflns_number_total 7913
_reflns_threshold_expression >2sigma(I)
_cod_data_source_file om5b00051_si_001.cif
_cod_data_source_block complex6
_cod_original_sg_symbol_H-M P-1
_cod_database_code 4087388

loop_
_symmetry_equiv_pos_as_xyz
'x, y, z'
'-x, -y, -z'

loop_
_atom_site_label
_atom_site_type_symbol
_atom_site_fract_x
_atom_site_fract_y
_atom_site_fract_z
_atom_site_U_iso_or_equiv
_atom_site_adp_type
_atom_site_occupancy
_atom_site_symmetry_multiplicity
_atom_site_calc_flag
_atom_site_refinement_flags
_atom_site_disorder_assembly
_atom_site_disorder_group
Pd1 Pd 0.695184(14) 0.287394(11) 0.303996(9) 0.01259(4) Uani 1 1 d . . .
P1 P 0.83402(5) 0.44115(4) 0.29215(3) 0.01613(9) Uani 1 1 d . . .
P2 P 0.86406(5) 0.13039(4) 0.22451(3) 0.01600(9) Uani 1 1 d . . .
F1 F 0.60771(13) 0.19280(10) 0.53376(8) 0.0236(2) Uani 1 1 d . . .
F2 F 0.37922(13) 0.01413(10) 0.34382(8) 0.0231(2) Uani 1 1 d . . .
N1 N 0.2510(2) 0.68834(19) 0.20574(17) 0.0447(5) Uani 1 1 d . . .
C1 C 0.39282(19) 0.46642(16) 0.31737(14) 0.0193(4) Uani 1 1 d . . .
C2 C 0.3757(2) 0.46548(19) 0.22473(15) 0.0259(4) Uani 1 1 d . . .
H2 H 0.4124 0.3893 0.1970 0.031 Uiso 1 1 calc R . .
C3 C 0.3050(3) 0.5760(2) 0.17361(17) 0.0360(5) Uani 1 1 d . . .
H3 H 0.2939 0.5718 0.1112 0.043 Uiso 1 1 calc R . .
C4 C 0.2695(3) 0.6894(2) 0.2932(2) 0.0405(6) Uani 1 1 d . . .
H4 H 0.2338 0.7678 0.3180 0.049 Uiso 1 1 calc R . .
C5 C 0.3371(2) 0.58462(18) 0.35067(16) 0.0269(4) Uani 1 1 d . . .
H5 H 0.3459 0.5925 0.4128 0.032 Uiso 1 1 calc R . .
C6 C 0.46546(19) 0.35525(16) 0.37738(13) 0.0155(3) Uani 1 1 d . . .
C7 C 0.4814(2) 0.22862(16) 0.35880(13) 0.0158(3) Uani 1 1 d . . .
C8 C 0.49120(19) 0.11598(15) 0.43177(12) 0.0146(3) Uani 1 1 d . . .
H7 H 0.438(2) 0.2189(18) 0.3107(14) 0.012(5) Uiso 1 1 d . . .
H8 H 0.465(3) 0.368(2) 0.4368(17) 0.024(6) Uiso 1 1 d . . .
C9 C 0.5506(2) 0.09960(15) 0.51460(13) 0.0151(3) Uani 1 1 d . . .
C10 C 0.4410(2) 0.00999(16) 0.42116(12) 0.0154(3) Uani 1 1 d . . .
C11 C 0.7381(2) 0.56540(18) 0.36729(15) 0.0239(4) Uani 1 1 d . . .
H11A H 0.6330 0.6026 0.3518 0.029 Uiso 1 1 calc R . .
H11B H 0.7236 0.5239 0.4338 0.029 Uiso 1 1 calc R . .
C12 C 0.8163(3) 0.6741(2) 0.36216(17) 0.0334(5) Uani 1 1 d . . .
H12A H 0.9230 0.6398 0.3736 0.050 Uiso 1 1 calc R . .
H12B H 0.7577 0.7281 0.4103 0.050 Uiso 1 1 calc R . .
H12C H 0.8187 0.7245 0.2992 0.050 Uiso 1 1 calc R . .
C13 C 1.0257(2) 0.38266(19) 0.32641(15) 0.0250(4) Uani 1 1 d . . .
H13A H 1.0949 0.3291 0.2797 0.030 Uiso 1 1 calc R . .
H13B H 1.0716 0.4558 0.3249 0.030 Uiso 1 1 calc R . .
C14 C 1.0186(3) 0.3056(2) 0.42491(17) 0.0369(5) Uani 1 1 d . . .
H14A H 0.9661 0.3619 0.4726 0.055 Uiso 1 1 calc R . .
H14B H 1.1245 0.2654 0.4358 0.055 Uiso 1 1 calc R . .
H14C H 0.9605 0.2399 0.4296 0.055 Uiso 1 1 calc R . .
C15 C 0.8827(2) 0.53168(18) 0.17541(14) 0.0231(4) Uani 1 1 d . . .
H15A H 0.9418 0.5935 0.1810 0.028 Uiso 1 1 calc R . .
H15B H 0.9507 0.4728 0.1319 0.028 Uiso 1 1 calc R . .
C16 C 0.7391(3) 0.6028(2) 0.13303(17) 0.0333(5) Uani 1 1 d . . .
H16A H 0.6789 0.5423 0.1284 0.050 Uiso 1 1 calc R . .
H16B H 0.7718 0.6465 0.0697 0.050 Uiso 1 1 calc R . .
H16C H 0.6745 0.6651 0.1737 0.050 Uiso 1 1 calc R . .
C17 C 0.9746(2) 0.18519(18) 0.10999(13) 0.0216(4) Uani 1 1 d . . .
H17A H 1.0406 0.2390 0.1201 0.026 Uiso 1 1 calc R . .
H17B H 1.0442 0.1108 0.0821 0.026 Uiso 1 1 calc R . .
C18 C 0.8696(3) 0.2607(2) 0.04047(15) 0.0291(4) Uani 1 1 d . . .
H18A H 0.8167 0.2041 0.0220 0.044 Uiso 1 1 calc R . .
H18B H 0.9327 0.2982 -0.0159 0.044 Uiso 1 1 calc R . .
H18C H 0.7919 0.3284 0.0706 0.044 Uiso 1 1 calc R . .
C19 C 0.7713(2) 0.01517(18) 0.19680(14) 0.0242(4) Uani 1 1 d . . .
H19A H 0.7283 -0.0318 0.2573 0.029 Uiso 1 1 calc R . .
H19B H 0.6822 0.0630 0.1661 0.029 Uiso 1 1 calc R . .
C20 C 0.8722(3) -0.0819(2) 0.13352(16) 0.0326(5) Uani 1 1 d . . .
H20A H 0.9113 -0.0377 0.0717 0.049 Uiso 1 1 calc R . .
H20B H 0.8099 -0.1386 0.1250 0.049 Uiso 1 1 calc R . .
H20C H 0.9602 -0.1318 0.1632 0.049 Uiso 1 1 calc R . .
C21 C 1.0198(2) 0.03078(18) 0.28467(14) 0.0237(4) Uani 1 1 d . . .
H21A H 1.0798 -0.0371 0.2464 0.028 Uiso 1 1 calc R . .
H21B H 1.0917 0.0831 0.2891 0.028 Uiso 1 1 calc R . .
C22 C 0.9585(3) -0.02961(19) 0.38373(14) 0.0301(5) Uani 1 1 d . . .
H22A H 0.8916 0.0366 0.4203 0.045 Uiso 1 1 calc R . .
H22B H 1.0463 -0.0742 0.4154 0.045 Uiso 1 1 calc R . .
H22C H 0.8983 -0.0901 0.3792 0.045 Uiso 1 1 calc R . .
C24 C 0.4130(4) -0.0102(5) 0.0898(3) 0.0818(13) Uani 1 1 d . . .
H24 H 0.3523 -0.0162 0.1524 0.098 Uiso 1 1 d . . .
C25 C 0.5422(4) 0.1095(4) -0.0426(3) 0.0797(14) Uani 1 1 d . . .
H25 H 0.5710 0.1881 -0.0717 0.096 Uiso 1 1 d . . .
C23 C 0.4552(4) 0.1012(4) 0.0473(3) 0.0784(12) Uani 1 1 d . . .
H23 H 0.4228 0.1744 0.0815 0.094 Uiso 0.50 1 d P A 1
C26 C 0.4033(9) 0.1930(7) 0.0983(5) 0.0693(18) Uiso 0.50 1 d P B 2
H26A H 0.3082 0.2456 0.0781 0.104 Uiso 0.50 1 d P C 2
H26B H 0.4827 0.2429 0.0864 0.104 Uiso 0.50 1 d P D 2
H26C H 0.3832 0.1577 0.1641 0.104 Uiso 0.50 1 d P E 2

loop_
_atom_site_aniso_label
_atom_site_aniso_U_11
_atom_site_aniso_U_22
_atom_site_aniso_U_33
_atom_site_aniso_U_23
_atom_site_aniso_U_13
_atom_site_aniso_U_12
Pd1 0.01137(6) 0.01114(6) 0.01412(7) -0.00004(4) -0.00124(5) -0.00262(4)
P1 0.0134(2) 0.01665(19) 0.0180(2) -0.00031(17) -0.00117(17) -0.00577(16)
P2 0.0162(2) 0.01499(19) 0.0147(2) -0.00132(16) -0.00239(17) -0.00068(16)
F1 0.0344(6) 0.0177(5) 0.0255(6) 0.0015(4) -0.0134(5) -0.0144(5)
F2 0.0323(6) 0.0234(5) 0.0195(5) 0.0024(4) -0.0135(5) -0.0131(5)
N1 0.0309(10) 0.0350(10) 0.0544(14) 0.0210(10) -0.0104(10) -0.0003(8)
C1 0.0086(7) 0.0186(8) 0.0264(10) 0.0054(7) -0.0009(7) -0.0035(6)
C2 0.0178(9) 0.0283(9) 0.0302(11) 0.0088(8) -0.0067(8) -0.0102(7)
C3 0.0256(11) 0.0434(13) 0.0353(12) 0.0192(10) -0.0124(10) -0.0132(9)
C4 0.0304(12) 0.0226(10) 0.0546(16) 0.0098(10) -0.0040(11) 0.0051(9)
C5 0.0173(9) 0.0187(8) 0.0352(11) 0.0040(8) 0.0020(8) 0.0014(7)
C6 0.0115(8) 0.0151(7) 0.0175(8) 0.0008(6) -0.0004(6) -0.0025(6)
C7 0.0140(8) 0.0162(7) 0.0176(8) 0.0020(6) -0.0040(7) -0.0062(6)
C8 0.0128(8) 0.0147(7) 0.0149(8) 0.0007(6) -0.0001(6) -0.0048(6)
C9 0.0159(8) 0.0126(7) 0.0184(8) -0.0008(6) -0.0030(7) -0.0072(6)
C10 0.0144(8) 0.0186(8) 0.0141(8) -0.0005(6) -0.0040(6) -0.0053(6)
C11 0.0218(9) 0.0226(9) 0.0281(10) -0.0060(8) 0.0005(8) -0.0086(7)
C12 0.0401(13) 0.0320(11) 0.0346(12) -0.0123(9) -0.0014(10) -0.0185(10)
C13 0.0168(9) 0.0299(10) 0.0286(10) -0.0007(8) -0.0046(8) -0.0079(7)
C14 0.0291(11) 0.0491(13) 0.0324(12) 0.0046(10) -0.0153(10) -0.0075(10)
C15 0.0247(10) 0.0235(9) 0.0215(9) 0.0025(7) -0.0026(8) -0.0116(7)
C16 0.0361(12) 0.0306(10) 0.0345(12) 0.0092(9) -0.0140(10) -0.0133(9)
C17 0.0203(9) 0.0238(9) 0.0175(9) -0.0024(7) 0.0002(7) -0.0024(7)
C18 0.0324(11) 0.0304(10) 0.0196(10) 0.0028(8) -0.0051(8) -0.0023(9)
C19 0.0268(10) 0.0229(9) 0.0241(10) -0.0054(8) -0.0050(8) -0.0060(8)
C20 0.0448(13) 0.0266(10) 0.0269(11) -0.0115(8) 0.0034(10) -0.0118(9)
C21 0.0251(10) 0.0224(8) 0.0199(9) -0.0034(7) -0.0074(8) 0.0045(7)
C22 0.0436(13) 0.0234(9) 0.0217(10) 0.0029(8) -0.0124(9) -0.0032(9)
C24 0.0371(18) 0.126(4) 0.072(3) 0.039(3) -0.0226(17) -0.026(2)
C25 0.050(2) 0.097(3) 0.092(3) 0.059(2) -0.043(2) -0.043(2)
C23 0.052(2) 0.082(2) 0.107(3) -0.003(2) -0.056(2) 0.0017(18)

loop_
_atom_type_symbol
_atom_type_description
_atom_type_scat_dispersion_real
_atom_type_scat_dispersion_imag
_atom_type_scat_source
C C 0.0033 0.0016 'International Tables Vol C Tables 4.2.6.8 and 6.1.1.4'
H H 0.0000 0.0000 'International Tables Vol C Tables 4.2.6.8 and 6.1.1.4'
F F 0.0171 0.0103 'International Tables Vol C Tables 4.2.6.8 and 6.1.1.4'
N N 0.0061 0.0033 'International Tables Vol C Tables 4.2.6.8 and 6.1.1.4'
P P 0.1023 0.0942 'International Tables Vol C Tables 4.2.6.8 and 6.1.1.4'
Pd Pd -0.9988 1.0072 'International Tables Vol C Tables 4.2.6.8 and 6.1.1.4'

loop_
_geom_angle_atom_site_label_1
_geom_angle_atom_site_label_2
_geom_angle_atom_site_label_3
_geom_angle
_geom_angle_site_symmetry_1
_geom_angle_site_symmetry_3
C6 Pd1 C7 39.29(6) . .
C6 Pd1 P2 147.08(5) . .
C7 Pd1 P2 108.01(5) . .
C6 Pd1 P1 107.65(5) . .
C7 Pd1 P1 146.80(5) . .
P2 Pd1 P1 105.172(17) . .
C13 P1 C15 101.49(9) . .
C13 P1 C11 103.16(9) . .
C15 P1 C11 103.10(9) . .
C13 P1 Pd1 115.02(7) . .
C15 P1 Pd1 117.90(6) . .
C11 P1 Pd1 114.19(6) . .
C21 P2 C19 103.46(9) . .
C21 P2 C17 101.57(9) . .
C19 P2 C17 103.87(9) . .
C21 P2 Pd1 116.22(6) . .
C19 P2 Pd1 114.42(7) . .
C17 P2 Pd1 115.52(6) . .
C4 N1 C3 115.36(19) . .
C2 C1 C5 115.36(17) . .
C2 C1 C6 124.13(17) . .
C5 C1 C6 120.51(18) . .
C3 C2 C1 119.8(2) . .
C3 C2 H2 120.1 . .
C1 C2 H2 120.1 . .
N1 C3 C2 124.8(2) . .
N1 C3 H3 117.6 . .
C2 C3 H3 117.6 . .
N1 C4 C5 124.7(2) . .
N1 C4 H4 117.7 . .
C5 C4 H4 117.7 . .
C4 C5 C1 120.1(2) . .
C4 C5 H5 120.0 . .
C1 C5 H5 120.0 . .
C7 C6 C1 121.75(16) . .
C7 C6 Pd1 70.45(10) . .
C1 C6 Pd1 107.33(12) . .
C7 C6 H8 119.0(14) . .
C1 C6 H8 115.2(14) . .
Pd1 C6 H8 111.9(14) . .
C6 C7 C8 124.12(16) . .
C6 C7 Pd1 70.26(9) . .
C8 C7 Pd1 115.00(11) . .
C6 C7 H7 117.7(12) . .
C8 C7 H7 111.6(12) . .
Pd1 C7 H7 110.6(13) . .
C9 C8 C10 112.88(15) . .
C9 C8 C7 126.49(15) . .
C10 C8 C7 120.62(15) . .
F1 C9 C10 116.88(15) . 2_656
F1 C9 C8 119.89(14) . .
C10 C9 C8 123.20(15) 2_656 .
F2 C10 C9 117.30(14) . 2_656
F2 C10 C8 118.78(15) . .
C9 C10 C8 123.92(16) 2_656 .
C12 C11 P1 118.57(15) . .
C12 C11 H11A 107.7 . .
P1 C11 H11A 107.7 . .
C12 C11 H11B 107.7 . .
P1 C11 H11B 107.7 . .
H11A C11 H11B 107.1 . .
C11 C12 H12A 109.5 . .
C11 C12 H12B 109.5 . .
H12A C12 H12B 109.5 . .
C11 C12 H12C 109.5 . .
H12A C12 H12C 109.5 . .
H12B C12 H12C 109.5 . .
C14 C13 P1 112.70(14) . .
C14 C13 H13A 109.1 . .
P1 C13 H13A 109.1 . .
C14 C13 H13B 109.1 . .
P1 C13 H13B 109.1 . .
H13A C13 H13B 107.8 . .
C13 C14 H14A 109.5 . .
C13 C14 H14B 109.5 . .
H14A C14 H14B 109.5 . .
C13 C14 H14C 109.5 . .
H14A C14 H14C 109.5 . .
H14B C14 H14C 109.5 . .
C16 C15 P1 112.84(14) . .
C16 C15 H15A 109.0 . .
P1 C15 H15A 109.0 . .
C16 C15 H15B 109.0 . .
P1 C15 H15B 109.0 . .
H15A C15 H15B 107.8 . .
C15 C16 H16A 109.5 . .
C15 C16 H16B 109.5 . .
H16A C16 H16B 109.5 . .
C15 C16 H16C 109.5 . .
H16A C16 H16C 109.5 . .
H16B C16 H16C 109.5 . .
C18 C17 P2 112.53(14) . .
C18 C17 H17A 109.1 . .
P2 C17 H17A 109.1 . .
C18 C17 H17B 109.1 . .
P2 C17 H17B 109.1 . .
H17A C17 H17B 107.8 . .
C17 C18 H18A 109.5 . .
C17 C18 H18B 109.5 . .
H18A C18 H18B 109.5 . .
C17 C18 H18C 109.5 . .
H18A C18 H18C 109.5 . .
H18B C18 H18C 109.5 . .
C20 C19 P2 117.40(15) . .
C20 C19 H19A 108.0 . .
P2 C19 H19A 108.0 . .
C20 C19 H19B 108.0 . .
P2 C19 H19B 108.0 . .
H19A C19 H19B 107.2 . .
C19 C20 H20A 109.5 . .
C19 C20 H20B 109.5 . .
H20A C20 H20B 109.5 . .
C19 C20 H20C 109.5 . .
H20A C20 H20C 109.5 . .
H20B C20 H20C 109.5 . .
C22 C21 P2 112.63(15) . .
C22 C21 H21A 109.1 . .
P2 C21 H21A 109.1 . .
C22 C21 H21B 109.1 . .
P2 C21 H21B 109.1 . .
H21A C21 H21B 107.8 . .
C21 C22 H22A 109.5 . .
C21 C22 H22B 109.5 . .
H22A C22 H22B 109.5 . .
C21 C22 H22C 109.5 . .
H22A C22 H22C 109.5 . .
H22B C22 H22C 109.5 . .
C25 C24 C23 118.8(4) 2_655 .
C25 C24 H24 120.7 2_655 .
C23 C24 H24 120.5 . .
C24 C25 C23 120.8(4) 2_655 .
C24 C25 H25 119.5 2_655 .
C23 C25 H25 119.7 . .
C26 C23 C24 114.1(6) . .
C26 C23 C25 125.5(6) . .
C24 C23 C25 120.4(4) . .
C24 C23 H23 119.3 . .
C25 C23 H23 120.4 . .
C23 C26 H26A 108.0 . .
H23 C26 H26A 108.8 . .
C23 C26 H26B 107.7 . .
H23 C26 H26B 93.4 . .
H26A C26 H26B 109.8 . .
C23 C26 H26C 109.1 . .
H23 C26 H26C 121.2 . .
H26A C26 H26C 111.1 . .
H26B C26 H26C 111.0 . .

loop_
_geom_bond_atom_site_label_1
_geom_bond_atom_site_label_2
_geom_bond_distance
_geom_bond_site_symmetry_2
Pd1 C6 2.1316(17) .
Pd1 C7 2.1342(17) .
Pd1 P2 2.2989(5) .
Pd1 P1 2.3114(5) .
P1 C13 1.8315(19) .
P1 C15 1.8317(19) .
P1 C11 1.8339(19) .
P2 C21 1.8302(19) .
P2 C19 1.8322(19) .
P2 C17 1.8326(19) .
F1 C9 1.3551(18) .
F2 C10 1.3551(19) .
N1 C4 1.327(3) .
N1 C3 1.340(3) .
C1 C2 1.399(3) .
C1 C5 1.405(3) .
C1 C6 1.462(2) .
C2 C3 1.384(3) .
C2 H2 0.9500 .
C3 H3 0.9500 .
C4 C5 1.383(3) .
C4 H4 0.9500 .
C5 H5 0.9500 .
C6 C7 1.434(2) .
C6 H8 0.91(2) .
C7 C8 1.474(2) .
C7 H7 0.91(2) .
C8 C9 1.393(2) .
C8 C10 1.399(2) .
C9 C10 1.379(2) 2_656
C10 C9 1.379(2) 2_656
C11 C12 1.520(3) .
C11 H11A 0.9900 .
C11 H11B 0.9900 .
C12 H12A 0.9800 .
C12 H12B 0.9800 .
C12 H12C 0.9800 .
C13 C14 1.525(3) .
C13 H13A 0.9900 .
C13 H13B 0.9900 .
C14 H14A 0.9800 .
C14 H14B 0.9800 .
C14 H14C 0.9800 .
C15 C16 1.527(3) .
C15 H15A 0.9900 .
C15 H15B 0.9900 .
C16 H16A 0.9800 .
C16 H16B 0.9800 .
C16 H16C 0.9800 .
C17 C18 1.526(3) .
C17 H17A 0.9900 .
C17 H17B 0.9900 .
C18 H18A 0.9800 .
C18 H18B 0.9800 .
C18 H18C 0.9800 .
C19 C20 1.526(3) .
C19 H19A 0.9900 .
C19 H19B 0.9900 .
C20 H20A 0.9800 .
C20 H20B 0.9800 .
C20 H20C 0.9800 .
C21 C22 1.523(3) .
C21 H21A 0.9900 .
C21 H21B 0.9900 .
C22 H22A 0.9800 .
C22 H22B 0.9800 .
C22 H22C 0.9800 .
C24 C25 1.329(6) 2_655
C24 C23 1.373(6) .
C24 H24 0.9581 .
C25 C24 1.329(6) 2_655
C25 C23 1.375(6) .
C25 H25 0.9612 .
C23 C26 1.296(8) .
C23 H23 0.9740 .
C26 H23 0.3385 .
C26 H26A 0.9771 .
C26 H26B 0.9788 .
C26 H26C 0.9636 .

loop_
_geom_torsion_atom_site_label_1
_geom_torsion_atom_site_label_2
_geom_torsion_atom_site_label_3
_geom_torsion_atom_site_label_4
_geom_torsion
_geom_torsion_site_symmetry_1
_geom_torsion_site_symmetry_4
C6 Pd1 P1 C13 131.73(9) . .
C7 Pd1 P1 C13 127.39(12) . .
P2 Pd1 P1 C13 -50.83(8) . .
C6 Pd1 P1 C15 -108.55(9) . .
C7 Pd1 P1 C15 -112.89(11) . .
P2 Pd1 P1 C15 68.90(8) . .
C6 Pd1 P1 C11 12.71(9) . .
C7 Pd1 P1 C11 8.37(12) . .
P2 Pd1 P1 C11 -169.84(8) . .
C6 Pd1 P2 C21 -110.46(12) . .
C7 Pd1 P2 C21 -104.95(9) . .
P1 Pd1 P2 C21 74.02(8) . .
C6 Pd1 P2 C19 10.11(12) . .
C7 Pd1 P2 C19 15.63(9) . .
P1 Pd1 P2 C19 -165.40(7) . .
C6 Pd1 P2 C17 130.67(11) . .
C7 Pd1 P2 C17 136.19(9) . .
P1 Pd1 P2 C17 -44.84(7) . .
C5 C1 C2 C3 -1.2(3) . .
C6 C1 C2 C3 179.94(18) . .
C4 N1 C3 C2 0.2(3) . .
C1 C2 C3 N1 0.8(3) . .
C3 N1 C4 C5 -0.8(4) . .
N1 C4 C5 C1 0.3(4) . .
C2 C1 C5 C4 0.6(3) . .
C6 C1 C5 C4 179.57(18) . .
C2 C1 C6 C7 -20.0(3) . .
C5 C1 C6 C7 161.18(17) . .
C2 C1 C6 Pd1 57.3(2) . .
C5 C1 C6 Pd1 -121.47(16) . .
P2 Pd1 C6 C7 8.30(16) . .
P1 Pd1 C6 C7 -176.24(9) . .
C7 Pd1 C6 C1 -118.31(17) . .
P2 Pd1 C6 C1 -110.01(12) . .
P1 Pd1 C6 C1 65.45(12) . .
C1 C6 C7 C8 -153.85(17) . .
Pd1 C6 C7 C8 107.40(16) . .
C1 C6 C7 Pd1 98.75(16) . .
P2 Pd1 C7 C6 -175.27(9) . .
P1 Pd1 C7 C6 6.55(15) . .
C6 Pd1 C7 C8 -119.35(18) . .
P2 Pd1 C7 C8 65.38(13) . .
P1 Pd1 C7 C8 -112.81(12) . .
C6 C7 C8 C9 -28.8(3) . .
Pd1 C7 C8 C9 53.4(2) . .
C6 C7 C8 C10 152.50(17) . .
Pd1 C7 C8 C10 -125.22(15) . .
C10 C8 C9 F1 178.32(15) . .
C7 C8 C9 F1 -0.4(3) . .
C10 C8 C9 C10 0.2(3) . 2_656
C7 C8 C9 C10 -178.59(17) . 2_656
C9 C8 C10 F2 179.39(15) . .
C7 C8 C10 F2 -1.8(2) . .
C9 C8 C10 C9 -0.2(3) . 2_656
C7 C8 C10 C9 178.67(16) . 2_656
C13 P1 C11 C12 56.82(19) . .
C15 P1 C11 C12 -48.52(19) . .
Pd1 P1 C11 C12 -177.65(15) . .
C15 P1 C13 C14 178.16(16) . .
C11 P1 C13 C14 71.60(17) . .
Pd1 P1 C13 C14 -53.40(17) . .
C13 P1 C15 C16 -174.64(15) . .
C11 P1 C15 C16 -68.03(16) . .
Pd1 P1 C15 C16 58.78(16) . .
C21 P2 C17 C18 173.92(14) . .
C19 P2 C17 C18 66.75(15) . .
Pd1 P2 C17 C18 -59.39(15) . .
C21 P2 C19 C20 -60.05(18) . .
C17 P2 C19 C20 45.70(18) . .
Pd1 P2 C19 C20 172.53(14) . .
C19 P2 C21 C22 -71.84(15) . .
C17 P2 C21 C22 -179.33(14) . .
Pd1 P2 C21 C22 54.44(16) . .
C25 C24 C23 C26 178.7(5) 2_655 .
C25 C24 C23 C25 0.0(5) 2_655 .
C24 C25 C23 C26 -178.5(5) 2_655 .
C24 C25 C23 C24 0.0(6) 2_655 .
